data_7247059
loop_
_publ_author_name
'Saied, Rajaa'
'Alves, Paula C.'
'Rijo, Patr\'icia'
'Andr\'e, V\^ania'
'Alves, Luis G.'

_publ_section_title
;
 Novel cyclam multicomponent crystal forms: synthesis, characterization
 and antimicrobial activity
;
_journal_issue 41
_journal_name_full CrystEngComm
_journal_page_first 5787
_journal_page_last 5795
_journal_paper_doi 10.1039/D3CE00354J
_journal_volume 25
_journal_year 2023
_chemical_formula_moiety 'C24 H36 N4, C24 H38 N4, 2(C7 H6 O3), 2(C7 H5 O3)'
_chemical_formula_sum 'C76 H96 N8 O12'
_chemical_formula_weight 1313.60
_space_group_crystal_system triclinic
_space_group_IT_number 2
_space_group_name_Hall '-P 1'
_space_group_name_H-M_alt 'P -1'
_atom_sites_solution_hydrogens mixed
_audit_creation_method SHELXL-2014/7
_audit_update_record
;
2023-05-26 deposited with the CCDC.	2023-07-04 downloaded from the CCDC.
;
_cell_angle_alpha 70.972(6)
_cell_angle_beta 71.325(6)
_cell_angle_gamma 85.357(7)
_cell_formula_units_Z 1
_cell_length_a 10.8811(17)
_cell_length_b 11.1873(17)
_cell_length_c 16.516(2)
_cell_measurement_reflns_used 4804
_cell_measurement_temperature 293(2)
_cell_measurement_theta_max 19.92
_cell_measurement_theta_min 2.52
_cell_volume 1800.0(5)
_computing_cell_refinement 'Bruker SAINT'
_computing_data_collection 'Bruker APEX2'
_computing_data_reduction 'Bruker SAINT'
_computing_molecular_graphics 'Bruker SHELXTL'
_computing_publication_material 'Bruker SHELXTL'
_computing_structure_refinement 'SHELXL-2014/7 (Sheldrick, 2014)'
_computing_structure_solution 'SHELXS-97 (Sheldrick 2008)'
_diffrn_ambient_temperature 293(2)
_diffrn_measured_fraction_theta_full 0.998
_diffrn_measured_fraction_theta_max 0.998
_diffrn_measurement_device_type 'Bruker APEX-II CCD'
_diffrn_measurement_method 'phi and omega scans'
_diffrn_radiation_type MoK\a
_diffrn_radiation_wavelength 0.71073
_diffrn_reflns_av_R_equivalents 0.1052
_diffrn_reflns_av_unetI/netI 0.0500
_diffrn_reflns_Laue_measured_fraction_full 0.998
_diffrn_reflns_Laue_measured_fraction_max 0.998
_diffrn_reflns_limit_h_max 12
_diffrn_reflns_limit_h_min -12
_diffrn_reflns_limit_k_max 13
_diffrn_reflns_limit_k_min -13
_diffrn_reflns_limit_l_max 19
_diffrn_reflns_limit_l_min -19
_diffrn_reflns_number 50632
_diffrn_reflns_point_group_measured_fraction_full 0.998
_diffrn_reflns_point_group_measured_fraction_max 0.998
_diffrn_reflns_theta_full 24.999
_diffrn_reflns_theta_max 24.999
_diffrn_reflns_theta_min 1.978
_exptl_absorpt_coefficient_mu 0.082
_exptl_absorpt_correction_T_max 0.984
_exptl_absorpt_correction_T_min 0.984
_exptl_absorpt_correction_type multi-scan
_exptl_absorpt_process_details SADABS
_exptl_crystal_colour colourless
_exptl_crystal_density_diffrn 1.212
_exptl_crystal_description block
_exptl_crystal_F_000 704
_exptl_crystal_size_max 0.200
_exptl_crystal_size_mid 0.200
_exptl_crystal_size_min 0.200
_refine_diff_density_max 0.498
_refine_diff_density_min -0.421
_refine_diff_density_rms 0.049
_refine_ls_extinction_method none
_refine_ls_goodness_of_fit_ref 1.088
_refine_ls_hydrogen_treatment mixed
_refine_ls_matrix_type full
_refine_ls_number_parameters 445
_refine_ls_number_reflns 6323
_refine_ls_number_restraints 0
_refine_ls_restrained_S_all 1.088
_refine_ls_R_factor_all 0.1637
_refine_ls_R_factor_gt 0.0857
_refine_ls_shift/su_max 0.000
_refine_ls_shift/su_mean 0.000
_refine_ls_structure_factor_coef Fsqd
_refine_ls_weighting_details 'w=1/[\s^2^(Fo^2^)+(0.1522P)^2^+0.2233P] where P=(Fo^2^+2Fc^2^)/3'
_refine_ls_weighting_scheme calc
_refine_ls_wR_factor_gt 0.2495
_refine_ls_wR_factor_ref 0.2907
_reflns_Friedel_coverage 0.000
_reflns_number_gt 3133
_reflns_number_total 6323
_reflns_threshold_expression 'I > 2\s(I)'
_cod_data_source_file d3ce00354j2.cif
_cod_data_source_block shelx_CCDC1
_cod_depositor_comments 'Adding full bibliography for 7247058--7247061.cif.'
_cod_original_cell_volume 1799.9(5)
_cod_database_code 7247059
_shelx_shelxl_version_number 2014/7
_shelx_space_group_comment
;
The symmetry employed for this shelxl refinement is uniquely defined
by the following loop, which should always be used as a source of
symmetry information in preference to the above space-group names.
They are only intended as comments.
;
_shelx_estimated_absorpt_t_min 0.984
_shelx_estimated_absorpt_t_max 0.984

loop_
_space_group_symop_operation_xyz
'x, y, z'
'-x, -y, -z'

loop_
_atom_site_label
_atom_site_type_symbol
_atom_site_fract_x
_atom_site_fract_y
_atom_site_fract_z
_atom_site_U_iso_or_equiv
_atom_site_adp_type
_atom_site_occupancy
_atom_site_site_symmetry_order
_atom_site_calc_flag
_atom_site_refinement_flags_posn
_atom_site_refinement_flags_adp
_atom_site_refinement_flags_occupancy
_atom_site_disorder_assembly
_atom_site_disorder_group
N2 N 0.6248(3) 0.9043(3) 0.0240(2) 0.0560(8) Uani 1 1 d . . . . .
O5 O 0.4018(3) 0.2305(3) 0.5673(2) 0.0876(10) Uani 1 1 d . . . . .
O6 O 0.3074(3) 0.0394(3) 0.6369(2) 0.0866(9) Uani 1 1 d . . . . .
O4 O 0.3243(4) 0.4092(3) 0.6286(2) 0.1035(11) Uani 1 1 d . . . . .
H4O H 0.3692 0.3728 0.5940 0.155 Uiso 1 1 calc R U . . .
O2 O 0.5542(4) 1.1817(3) 0.0304(2) 0.1062(13) Uani 1 1 d . . . . .
O1 O 0.8988(4) 1.2254(5) 0.0710(3) 0.1219(13) Uani 1 1 d . . . . .
H1O H 0.8711 1.1652 0.0634 0.183 Uiso 1 1 calc R U . . .
N4 N 0.6018(4) 0.1351(5) 0.4571(3) 0.0693(10) Uani 1 1 d . . . . .
N1 N 0.3703(3) 0.8925(3) 0.15349(19) 0.0621(8) Uani 1 1 d . . . . .
C38 C 0.1441(4) 0.1190(5) 0.7788(3) 0.0702(11) Uani 1 1 d . . . . .
H38 H 0.1403 0.0336 0.7851 0.084 Uiso 1 1 calc R U . . .
O3 O 0.7441(5) 1.1083(4) 0.0351(3) 0.1201(14) Uani 1 1 d . . . . .
H3O H 0.7180 1.0490 0.0256 0.180 Uiso 1 1 calc R U . . .
N3 N 0.6321(3) -0.1037(5) 0.5915(2) 0.0911(13) Uani 1 1 d . . . . .
C10 C 0.1729(9) 0.5886(6) 0.4691(4) 0.121(2) Uani 1 1 d . . . . .
H10 H 0.1453 0.5524 0.5314 0.145 Uiso 1 1 calc R U . . .
C11 C 0.0898(6) 0.6609(6) 0.4267(4) 0.117(2) Uani 1 1 d . . . . .
H11 H 0.0051 0.6710 0.4601 0.141 Uiso 1 1 calc R U . . .
C12 C 0.1318(5) 0.7192(6) 0.3335(3) 0.1005(16) Uani 1 1 d . . . . .
H12 H 0.0754 0.7685 0.3049 0.121 Uiso 1 1 calc R U . . .
C7 C 0.2572(4) 0.7038(4) 0.2839(3) 0.0742(12) Uani 1 1 d . . . . .
C6 C 0.3075(4) 0.7663(4) 0.1828(3) 0.0689(11) Uani 1 1 d . . . . .
H6A H 0.3696 0.7112 0.1568 0.083 Uiso 1 1 calc R U . . .
H6B H 0.2356 0.7747 0.1588 0.083 Uiso 1 1 calc R U . . .
C5 C 0.2809(5) 0.9874(5) 0.1804(3) 0.0926(15) Uani 1 1 d . . . . .
H5A H 0.2136 0.9435 0.2352 0.111 Uiso 1 1 calc R U . . .
H5B H 0.3284 1.0420 0.1958 0.111 Uiso 1 1 calc R U . . .
C4 C 0.2228(10) 1.0609(9) 0.1239(4) 0.250(7) Uani 1 1 d . . . . .
H4A H 0.1721 1.1151 0.1570 0.300 Uiso 1 1 calc R U . . .
H4B H 0.1599 1.0037 0.1244 0.300 Uiso 1 1 calc R U . . .
C3 C 0.2604(4) 1.1427(4) 0.0332(3) 0.0775(12) Uani 1 1 d . . . . .
H3A H 0.2802 1.2265 0.0318 0.093 Uiso 1 1 calc R U . . .
H3B H 0.1888 1.1494 0.0091 0.093 Uiso 1 1 calc R U . . .
C2 C 0.5971(4) 0.8321(4) 0.1238(2) 0.0693(11) Uani 1 1 d . . . . .
H2A H 0.5757 0.7444 0.1352 0.083 Uiso 1 1 calc R U . . .
H2B H 0.6739 0.8343 0.1410 0.083 Uiso 1 1 calc R U . . .
C1 C 0.4866(4) 0.8894(4) 0.1790(2) 0.0677(11) Uani 1 1 d . . . . .
H1A H 0.4685 0.8407 0.2423 0.081 Uiso 1 1 calc R U . . .
H1B H 0.5112 0.9749 0.1712 0.081 Uiso 1 1 calc R U . . .
C8 C 0.3354(6) 0.6262(4) 0.3303(3) 0.0927(15) Uani 1 1 d . . . . .
H8 H 0.4194 0.6123 0.2980 0.111 Uiso 1 1 calc R U . . .
C9 C 0.2939(8) 0.5699(5) 0.4211(4) 0.112(2) Uani 1 1 d . . . . .
H9 H 0.3491 0.5187 0.4498 0.135 Uiso 1 1 calc R U . . .
C32 C 0.3197(4) 0.1520(5) 0.6310(3) 0.0670(11) Uani 1 1 d . . . . .
C33 C 0.2305(3) 0.1993(4) 0.7036(2) 0.0541(9) Uani 1 1 d . . . . .
C37 C 0.0626(4) 0.1649(6) 0.8454(3) 0.0900(15) Uani 1 1 d . . . . .
H37 H 0.0049 0.1105 0.8965 0.108 Uiso 1 1 calc R U . . .
C36 C 0.0680(5) 0.2913(7) 0.8351(4) 0.0946(16) Uani 1 1 d . . . . .
H36 H 0.0127 0.3224 0.8792 0.113 Uiso 1 1 calc R U . . .
C35 C 0.1513(5) 0.3702(5) 0.7627(4) 0.0908(15) Uani 1 1 d . . . . .
H35 H 0.1519 0.4559 0.7564 0.109 Uiso 1 1 calc R U . . .
C34 C 0.2363(4) 0.3265(4) 0.6972(3) 0.0669(11) Uani 1 1 d . . . . .
C25 C 0.6561(7) 1.1915(4) 0.0397(3) 0.0821(15) Uani 1 1 d . . . . .
C26 C 0.6967(5) 1.3021(4) 0.0567(3) 0.0766(13) Uani 1 1 d . . . . .
C27 C 0.8134(7) 1.3141(5) 0.0699(3) 0.0992(17) Uani 1 1 d . . . . .
C28 C 0.8419(10) 1.4234(6) 0.0865(5) 0.163(4) Uani 1 1 d . . . . .
H28 H 0.9209 1.4338 0.0942 0.195 Uiso 1 1 calc R U . . .
C29 C 0.7510(12) 1.5117(7) 0.0906(7) 0.213(6) Uani 1 1 d . . . . .
H29 H 0.7694 1.5836 0.1016 0.255 Uiso 1 1 calc R U . . .
C30 C 0.6282(11) 1.5028(6) 0.0792(7) 0.206(5) Uani 1 1 d . . . . .
H30 H 0.5671 1.5654 0.0836 0.247 Uiso 1 1 calc R U . . .
C31 C 0.6055(8) 1.3989(5) 0.0619(5) 0.136(3) Uani 1 1 d . . . . .
H31 H 0.5269 1.3904 0.0531 0.164 Uiso 1 1 calc R U . . .
C22 C 0.9923(7) -0.2521(11) 0.7322(4) 0.142(3) Uani 1 1 d . . . . .
H22 H 1.0431 -0.2735 0.7704 0.170 Uiso 1 1 calc R U . . .
C21 C 0.9185(9) -0.3385(9) 0.7337(6) 0.162(4) Uani 1 1 d . . . . .
H21 H 0.9150 -0.4196 0.7743 0.195 Uiso 1 1 calc R U . . .
C20 C 0.8419(6) -0.3107(7) 0.6734(5) 0.130(2) Uani 1 1 d . . . . .
H20 H 0.7917 -0.3737 0.6729 0.155 Uiso 1 1 calc R U . . .
C19 C 0.8443(5) -0.1908(5) 0.6173(3) 0.0840(14) Uani 1 1 d . . . . .
C18 C 0.7601(4) -0.1552(5) 0.5562(3) 0.0819(13) Uani 1 1 d . . . . .
H18A H 0.8077 -0.0931 0.5001 0.098 Uiso 1 1 calc R U . . .
H18B H 0.7463 -0.2298 0.5422 0.098 Uiso 1 1 calc R U . . .
C17 C 0.5491(6) -0.1868(10) 0.6750(4) 0.160(4) Uani 1 1 d . . . . .
H17A H 0.6046 -0.2380 0.7080 0.193 Uiso 1 1 calc R U . . .
H17B H 0.4998 -0.1344 0.7102 0.193 Uiso 1 1 calc R U . . .
C16 C 0.4641(12) -0.2660(7) 0.6725(5) 0.184(4) Uani 1 1 d . . . . .
H16A H 0.4173 -0.3082 0.7354 0.221 Uiso 1 1 calc R U . . .
H16B H 0.5179 -0.3300 0.6513 0.221 Uiso 1 1 calc R U . . .
C15 C 0.3646(5) -0.2433(5) 0.6271(4) 0.0956(16) Uani 1 1 d . . . . .
H15A H 0.2829 -0.2275 0.6677 0.115 Uiso 1 1 calc R U . . .
H15B H 0.3527 -0.3187 0.6134 0.115 Uiso 1 1 calc R U . . .
C14 C 0.6883(5) 0.1230(6) 0.5126(4) 0.0973(17) Uani 1 1 d . . . . .
H14A H 0.6919 0.2024 0.5237 0.117 Uiso 1 1 calc R U . . .
H14B H 0.7754 0.1054 0.4797 0.117 Uiso 1 1 calc R U . . .
C13 C 0.6423(5) 0.0204(8) 0.6000(4) 0.115(2) Uani 1 1 d . . . . .
H13A H 0.7014 0.0159 0.6340 0.138 Uiso 1 1 calc R U . . .
H13B H 0.5578 0.0417 0.6341 0.138 Uiso 1 1 calc R U . . .
C24 C 0.9228(4) -0.1014(6) 0.6197(3) 0.0859(14) Uani 1 1 d . . . . .
H24 H 0.9256 -0.0185 0.5819 0.103 Uiso 1 1 calc R U . . .
C23 C 0.9975(5) -0.1333(8) 0.6776(4) 0.110(2) Uani 1 1 d . . . . .
H23 H 1.0505 -0.0726 0.6783 0.132 Uiso 1 1 calc R U . . .
H3N H 0.522(6) 0.156(5) 0.488(4) 0.113(19) Uiso 1 1 d . . . . .
H2N H 0.608(4) 0.076(4) 0.447(2) 0.047(13) Uiso 1 1 d . . . . .
H1N H 0.552(4) 0.888(4) 0.009(3) 0.075(12) Uiso 1 1 d . . . . .

loop_
_atom_site_aniso_label
_atom_site_aniso_U_11
_atom_site_aniso_U_22
_atom_site_aniso_U_33
_atom_site_aniso_U_23
_atom_site_aniso_U_13
_atom_site_aniso_U_12
N2 0.0511(18) 0.0560(18) 0.0631(19) -0.0196(15) -0.0218(15) 0.0077(14)
O5 0.0692(19) 0.120(3) 0.0720(19) -0.0448(19) -0.0063(16) 0.0097(19)
O6 0.102(2) 0.095(2) 0.084(2) -0.0527(18) -0.0378(17) 0.0278(19)
O4 0.133(3) 0.082(2) 0.078(2) -0.0162(17) -0.019(2) 0.007(2)
O2 0.136(3) 0.114(3) 0.087(2) -0.0358(19) -0.042(2) -0.053(2)
O1 0.116(3) 0.132(3) 0.120(3) -0.032(3) -0.043(3) -0.014(3)
N4 0.056(2) 0.080(3) 0.076(2) -0.039(2) -0.0110(18) 0.002(2)
N1 0.068(2) 0.067(2) 0.0487(17) -0.0169(15) -0.0165(15) 0.0015(17)
C38 0.062(3) 0.093(3) 0.066(3) -0.035(2) -0.024(2) 0.001(2)
O3 0.161(4) 0.089(3) 0.128(3) -0.061(2) -0.038(3) -0.009(3)
N3 0.057(2) 0.153(4) 0.056(2) -0.022(2) -0.0202(17) 0.012(2)
C10 0.159(7) 0.108(5) 0.071(4) 0.007(3) -0.025(4) -0.053(5)
C11 0.095(4) 0.140(5) 0.084(4) -0.022(4) 0.014(3) -0.046(4)
C12 0.077(3) 0.131(4) 0.074(3) -0.015(3) -0.010(3) -0.020(3)
C7 0.072(3) 0.075(3) 0.063(2) -0.009(2) -0.015(2) -0.014(2)
C6 0.064(3) 0.074(3) 0.065(2) -0.017(2) -0.020(2) -0.005(2)
C5 0.115(4) 0.102(4) 0.055(2) -0.031(2) -0.020(3) 0.034(3)
C4 0.305(12) 0.258(10) 0.056(3) 0.007(5) 0.010(5) 0.215(10)
C3 0.077(3) 0.078(3) 0.076(3) -0.031(2) -0.020(2) 0.022(2)
C2 0.066(3) 0.084(3) 0.059(2) -0.017(2) -0.026(2) -0.001(2)
C1 0.078(3) 0.073(3) 0.049(2) -0.0162(19) -0.017(2) -0.007(2)
C8 0.106(4) 0.072(3) 0.083(3) -0.001(3) -0.029(3) -0.007(3)
C9 0.156(6) 0.080(4) 0.080(4) 0.011(3) -0.039(4) -0.022(4)
C32 0.062(3) 0.090(3) 0.065(3) -0.039(2) -0.032(2) 0.022(2)
C33 0.051(2) 0.074(3) 0.051(2) -0.0313(18) -0.0257(17) 0.0170(18)
C37 0.063(3) 0.145(5) 0.061(3) -0.038(3) -0.009(2) -0.015(3)
C36 0.069(3) 0.144(5) 0.086(4) -0.073(4) -0.013(3) 0.023(3)
C35 0.099(4) 0.091(3) 0.093(3) -0.052(3) -0.029(3) 0.037(3)
C34 0.064(3) 0.080(3) 0.058(2) -0.026(2) -0.020(2) 0.018(2)
C25 0.139(5) 0.060(3) 0.050(2) -0.017(2) -0.028(3) -0.022(3)
C26 0.127(4) 0.047(2) 0.073(3) -0.0089(19) -0.060(3) -0.018(2)
C27 0.139(5) 0.070(3) 0.089(3) 0.006(3) -0.065(3) -0.016(3)
C28 0.288(10) 0.061(3) 0.201(7) 0.002(4) -0.192(8) -0.037(5)
C29 0.364(14) 0.065(4) 0.323(12) -0.025(5) -0.291(12) -0.008(6)
C30 0.346(14) 0.086(5) 0.313(12) -0.090(6) -0.261(12) 0.065(6)
C31 0.226(8) 0.070(3) 0.180(6) -0.047(4) -0.149(6) 0.017(4)
C22 0.088(5) 0.229(10) 0.085(4) -0.016(5) -0.038(4) 0.042(5)
C21 0.118(6) 0.162(8) 0.168(7) 0.010(6) -0.067(6) 0.042(5)
C20 0.114(5) 0.119(5) 0.141(5) -0.008(4) -0.059(4) 0.022(4)
C19 0.065(3) 0.113(4) 0.070(3) -0.028(3) -0.022(2) 0.028(3)
C18 0.067(3) 0.112(4) 0.073(3) -0.031(3) -0.032(2) 0.015(3)
C17 0.093(4) 0.267(10) 0.064(3) 0.022(5) -0.021(3) -0.010(5)
C16 0.279(12) 0.138(6) 0.113(6) 0.045(5) -0.091(7) -0.094(7)
C15 0.071(3) 0.070(3) 0.119(4) -0.019(3) -0.005(3) -0.001(2)
C14 0.072(3) 0.129(4) 0.141(5) -0.092(4) -0.054(3) 0.025(3)
C13 0.076(3) 0.221(8) 0.095(4) -0.096(5) -0.054(3) 0.058(4)
C24 0.054(3) 0.141(4) 0.068(3) -0.040(3) -0.022(2) 0.015(3)
C23 0.068(3) 0.192(7) 0.083(3) -0.063(4) -0.027(3) 0.029(4)

loop_
_atom_type_symbol
_atom_type_description
_atom_type_scat_dispersion_real
_atom_type_scat_dispersion_imag
_atom_type_scat_source
C C 0.0033 0.0016 'International Tables Vol C Tables 4.2.6.8 and 6.1.1.4'
H H 0.0000 0.0000 'International Tables Vol C Tables 4.2.6.8 and 6.1.1.4'
N N 0.0061 0.0033 'International Tables Vol C Tables 4.2.6.8 and 6.1.1.4'
O O 0.0106 0.0060 'International Tables Vol C Tables 4.2.6.8 and 6.1.1.4'

loop_
_geom_angle_atom_site_label_1
_geom_angle_atom_site_label_2
_geom_angle_atom_site_label_3
_geom_angle
_geom_angle_site_symmetry_1
_geom_angle_site_symmetry_3
_geom_angle_publ_flag
C3 N2 C2 112.5(3) 2_675 . ?
C3 N2 H1N 107(2) 2_675 . ?
C2 N2 H1N 105(2) . . ?
C34 O4 H4O 109.5 . . ?
C27 O1 H1O 109.5 . . ?
C15 N4 C14 114.2(4) 2_656 . ?
C15 N4 H3N 102(3) 2_656 . ?
C14 N4 H3N 107(3) . . ?
C15 N4 H2N 110(3) 2_656 . ?
C14 N4 H2N 105(3) . . ?
H3N N4 H2N 119(5) . . ?
C1 N1 C5 111.6(4) . . ?
C1 N1 C6 113.3(3) . . ?
C5 N1 C6 113.2(4) . . ?
C33 C38 C37 120.3(5) . . ?
C33 C38 H38 119.8 . . ?
C37 C38 H38 119.8 . . ?
C25 O3 H3O 109.5 . . ?
C17 N3 C13 109.9(6) . . ?
C17 N3 C18 114.6(5) . . ?
C13 N3 C18 112.6(4) . . ?
C9 C10 C11 120.4(6) . . ?
C9 C10 H10 119.8 . . ?
C11 C10 H10 119.8 . . ?
C10 C11 C12 120.2(6) . . ?
C10 C11 H11 119.9 . . ?
C12 C11 H11 119.9 . . ?
C7 C12 C11 119.9(6) . . ?
C7 C12 H12 120.1 . . ?
C11 C12 H12 120.1 . . ?
C12 C7 C8 117.1(4) . . ?
C12 C7 C6 121.8(4) . . ?
C8 C7 C6 121.1(4) . . ?
N1 C6 C7 114.9(3) . . ?
N1 C6 H6A 108.5 . . ?
C7 C6 H6A 108.5 . . ?
N1 C6 H6B 108.5 . . ?
C7 C6 H6B 108.5 . . ?
H6A C6 H6B 107.5 . . ?
C4 C5 N1 119.5(5) . . ?
C4 C5 H5A 107.4 . . ?
N1 C5 H5A 107.4 . . ?
C4 C5 H5B 107.4 . . ?
N1 C5 H5B 107.4 . . ?
H5A C5 H5B 107.0 . . ?
C5 C4 C3 137.1(8) . . ?
C5 C4 H4A 102.9 . . ?
C3 C4 H4A 102.9 . . ?
C5 C4 H4B 102.9 . . ?
C3 C4 H4B 102.9 . . ?
H4A C4 H4B 105.0 . . ?
C4 C3 N2 111.5(4) . 2_675 ?
C4 C3 H3A 109.3 . . ?
N2 C3 H3A 109.3 2_675 . ?
C4 C3 H3B 109.3 . . ?
N2 C3 H3B 109.3 2_675 . ?
H3A C3 H3B 108.0 . . ?
C1 C2 N2 110.4(3) . . ?
C1 C2 H2A 109.6 . . ?
N2 C2 H2A 109.6 . . ?
C1 C2 H2B 109.6 . . ?
N2 C2 H2B 109.6 . . ?
H2A C2 H2B 108.1 . . ?
N1 C1 C2 111.7(3) . . ?
N1 C1 H1A 109.3 . . ?
C2 C1 H1A 109.3 . . ?
N1 C1 H1B 109.3 . . ?
C2 C1 H1B 109.3 . . ?
H1A C1 H1B 107.9 . . ?
C9 C8 C7 122.6(6) . . ?
C9 C8 H8 118.7 . . ?
C7 C8 H8 118.7 . . ?
C10 C9 C8 119.7(6) . . ?
C10 C9 H9 120.2 . . ?
C8 C9 H9 120.2 . . ?
O6 C32 O5 124.6(4) . . ?
O6 C32 C33 118.3(4) . . ?
O5 C32 C33 117.1(4) . . ?
C38 C33 C34 118.5(4) . . ?
C38 C33 C32 121.4(4) . . ?
C34 C33 C32 120.1(4) . . ?
C36 C37 C38 119.4(5) . . ?
C36 C37 H37 120.3 . . ?
C38 C37 H37 120.3 . . ?
C35 C36 C37 121.0(5) . . ?
C35 C36 H36 119.5 . . ?
C37 C36 H36 119.5 . . ?
C36 C35 C34 120.8(5) . . ?
C36 C35 H35 119.6 . . ?
C34 C35 H35 119.6 . . ?
O4 C34 C35 118.2(4) . . ?
O4 C34 C33 122.0(4) . . ?
C35 C34 C33 119.8(4) . . ?
O2 C25 O3 123.7(5) . . ?
O2 C25 C26 123.8(6) . . ?
O3 C25 C26 112.5(5) . . ?
C27 C26 C31 119.1(5) . . ?
C27 C26 C25 124.7(5) . . ?
C31 C26 C25 116.1(5) . . ?
O1 C27 C26 122.4(5) . . ?
O1 C27 C28 117.5(6) . . ?
C26 C27 C28 120.1(6) . . ?
C29 C28 C27 117.7(7) . . ?
C29 C28 H28 121.2 . . ?
C27 C28 H28 121.2 . . ?
C28 C29 C30 124.4(6) . . ?
C28 C29 H29 117.8 . . ?
C30 C29 H29 117.8 . . ?
C31 C30 C29 116.3(8) . . ?
C31 C30 H30 121.8 . . ?
C29 C30 H30 121.8 . . ?
C30 C31 C26 122.4(7) . . ?
C30 C31 H31 118.8 . . ?
C26 C31 H31 118.8 . . ?
C21 C22 C23 122.0(7) . . ?
C21 C22 H22 119.0 . . ?
C23 C22 H22 119.0 . . ?
C22 C21 C20 120.8(8) . . ?
C22 C21 H21 119.6 . . ?
C20 C21 H21 119.6 . . ?
C19 C20 C21 118.8(7) . . ?
C19 C20 H20 120.6 . . ?
C21 C20 H20 120.6 . . ?
C20 C19 C24 118.1(5) . . ?
C20 C19 C18 120.7(6) . . ?
C24 C19 C18 121.1(5) . . ?
N3 C18 C19 116.5(4) . . ?
N3 C18 H18A 108.2 . . ?
C19 C18 H18A 108.2 . . ?
N3 C18 H18B 108.2 . . ?
C19 C18 H18B 108.2 . . ?
H18A C18 H18B 107.3 . . ?
C16 C17 N3 119.3(7) . . ?
C16 C17 H17A 107.5 . . ?
N3 C17 H17A 107.5 . . ?
C16 C17 H17B 107.5 . . ?
N3 C17 H17B 107.5 . . ?
H17A C17 H17B 107.0 . . ?
C17 C16 C15 131.6(7) . . ?
C17 C16 H16A 104.3 . . ?
C15 C16 H16A 104.3 . . ?
C17 C16 H16B 104.3 . . ?
C15 C16 H16B 104.3 . . ?
H16A C16 H16B 105.6 . . ?
C16 C15 N4 112.8(4) . 2_656 ?
C16 C15 H15A 109.0 . . ?
N4 C15 H15A 109.0 2_656 . ?
C16 C15 H15B 109.0 . . ?
N4 C15 H15B 109.0 2_656 . ?
H15A C15 H15B 107.8 . . ?
N4 C14 C13 111.5(4) . . ?
N4 C14 H14A 109.3 . . ?
C13 C14 H14A 109.3 . . ?
N4 C14 H14B 109.3 . . ?
C13 C14 H14B 109.3 . . ?
H14A C14 H14B 108.0 . . ?
N3 C13 C14 114.1(4) . . ?
N3 C13 H13A 108.7 . . ?
C14 C13 H13A 108.7 . . ?
N3 C13 H13B 108.7 . . ?
C14 C13 H13B 108.7 . . ?
H13A C13 H13B 107.6 . . ?
C19 C24 C23 121.2(6) . . ?
C19 C24 H24 119.4 . . ?
C23 C24 H24 119.4 . . ?
C22 C23 C24 119.1(7) . . ?
C22 C23 H23 120.4 . . ?
C24 C23 H23 120.4 . . ?

loop_
_geom_bond_atom_site_label_1
_geom_bond_atom_site_label_2
_geom_bond_distance
_geom_bond_site_symmetry_2
_geom_bond_publ_flag
N2 C3 1.480(5) 2_675 ?
N2 C2 1.521(5) . ?
N2 H1N 0.95(5) . ?
O5 C32 1.264(5) . ?
O6 C32 1.246(5) . ?
O4 C34 1.349(5) . ?
O4 H4O 0.8200 . ?
O2 C25 1.186(6) . ?
O1 C27 1.303(7) . ?
O1 H1O 0.8200 . ?
N4 C15 1.477(6) 2_656 ?
N4 C14 1.481(6) . ?
N4 H3N 0.91(6) . ?
N4 H2N 0.73(4) . ?
N1 C1 1.451(5) . ?
N1 C5 1.461(5) . ?
N1 C6 1.481(5) . ?
C38 C33 1.376(6) . ?
C38 C37 1.389(6) . ?
C38 H38 0.9300 . ?
O3 C25 1.283(6) . ?
O3 H3O 0.8200 . ?
N3 C17 1.444(7) . ?
N3 C13 1.456(8) . ?
N3 C18 1.476(6) . ?
C10 C9 1.342(9) . ?
C10 C11 1.371(9) . ?
C10 H10 0.9300 . ?
C11 C12 1.395(7) . ?
C11 H11 0.9300 . ?
C12 C7 1.379(7) . ?
C12 H12 0.9300 . ?
C7 C8 1.389(6) . ?
C7 C6 1.513(6) . ?
C6 H6A 0.9700 . ?
C6 H6B 0.9700 . ?
C5 C4 1.319(8) . ?
C5 H5A 0.9700 . ?
C5 H5B 0.9700 . ?
C4 C3 1.422(7) . ?
C4 H4A 0.9700 . ?
C4 H4B 0.9700 . ?
C3 N2 1.480(5) 2_675 ?
C3 H3A 0.9700 . ?
C3 H3B 0.9700 . ?
C2 C1 1.498(6) . ?
C2 H2A 0.9700 . ?
C2 H2B 0.9700 . ?
C1 H1A 0.9700 . ?
C1 H1B 0.9700 . ?
C8 C9 1.358(7) . ?
C8 H8 0.9300 . ?
C9 H9 0.9300 . ?
C32 C33 1.498(5) . ?
C33 C34 1.397(6) . ?
C37 C36 1.372(7) . ?
C37 H37 0.9300 . ?
C36 C35 1.333(7) . ?
C36 H36 0.9300 . ?
C35 C34 1.377(6) . ?
C35 H35 0.9300 . ?
C25 C26 1.482(6) . ?
C26 C27 1.380(7) . ?
C26 C31 1.413(8) . ?
C27 C28 1.415(8) . ?
C28 C29 1.343(12) . ?
C28 H28 0.9300 . ?
C29 C30 1.422(12) . ?
C29 H29 0.9300 . ?
C30 C31 1.342(8) . ?
C30 H30 0.9300 . ?
C31 H31 0.9300 . ?
C22 C21 1.295(11) . ?
C22 C23 1.335(10) . ?
C22 H22 0.9300 . ?
C21 C20 1.440(10) . ?
C21 H21 0.9300 . ?
C20 C19 1.356(7) . ?
C20 H20 0.9300 . ?
C19 C24 1.385(7) . ?
C19 C18 1.512(6) . ?
C18 H18A 0.9700 . ?
C18 H18B 0.9700 . ?
C17 C16 1.350(10) . ?
C17 H17A 0.9700 . ?
C17 H17B 0.9700 . ?
C16 C15 1.466(10) . ?
C16 H16A 0.9700 . ?
C16 H16B 0.9700 . ?
C15 N4 1.477(6) 2_656 ?
C15 H15A 0.9700 . ?
C15 H15B 0.9700 . ?
C14 C13 1.484(8) . ?
C14 H14A 0.9700 . ?
C14 H14B 0.9700 . ?
C13 H13A 0.9700 . ?
C13 H13B 0.9700 . ?
C24 C23 1.390(7) . ?
C24 H24 0.9300 . ?
C23 H23 0.9300 . ?

loop_
_geom_torsion_atom_site_label_1
_geom_torsion_atom_site_label_2
_geom_torsion_atom_site_label_3
_geom_torsion_atom_site_label_4
_geom_torsion
_geom_torsion_site_symmetry_1
_geom_torsion_site_symmetry_2
_geom_torsion_site_symmetry_3
_geom_torsion_site_symmetry_4
_geom_torsion_publ_flag
C9 C10 C11 C12 -2.3(10) . . . . ?
C10 C11 C12 C7 0.3(9) . . . . ?
C11 C12 C7 C8 1.8(8) . . . . ?
C11 C12 C7 C6 -179.4(5) . . . . ?
C1 N1 C6 C7 63.5(5) . . . . ?
C5 N1 C6 C7 -64.8(5) . . . . ?
C12 C7 C6 N1 91.4(5) . . . . ?
C8 C7 C6 N1 -89.8(5) . . . . ?
C1 N1 C5 C4 136.8(8) . . . . ?
C6 N1 C5 C4 -94.0(8) . . . . ?
N1 C5 C4 C3 -53.1(17) . . . . ?
C5 C4 C3 N2 33.8(16) . . . 2_675 ?
C3 N2 C2 C1 175.7(4) 2_675 . . . ?
C5 N1 C1 C2 -158.4(3) . . . . ?
C6 N1 C1 C2 72.5(4) . . . . ?
N2 C2 C1 N1 57.2(4) . . . . ?
C12 C7 C8 C9 -2.0(8) . . . . ?
C6 C7 C8 C9 179.1(5) . . . . ?
C11 C10 C9 C8 2.1(10) . . . . ?
C7 C8 C9 C10 0.1(9) . . . . ?
C37 C38 C33 C34 1.6(6) . . . . ?
C37 C38 C33 C32 179.8(4) . . . . ?
O6 C32 C33 C38 5.2(5) . . . . ?
O5 C32 C33 C38 -175.4(3) . . . . ?
O6 C32 C33 C34 -176.6(3) . . . . ?
O5 C32 C33 C34 2.8(5) . . . . ?
C33 C38 C37 C36 0.7(7) . . . . ?
C38 C37 C36 C35 -0.8(8) . . . . ?
C37 C36 C35 C34 -1.5(8) . . . . ?
C36 C35 C34 O4 -175.5(4) . . . . ?
C36 C35 C34 C33 3.9(7) . . . . ?
C38 C33 C34 O4 175.5(4) . . . . ?
C32 C33 C34 O4 -2.7(6) . . . . ?
C38 C33 C34 C35 -3.9(6) . . . . ?
C32 C33 C34 C35 177.9(4) . . . . ?
O2 C25 C26 C27 178.4(5) . . . . ?
O3 C25 C26 C27 -2.5(6) . . . . ?
O2 C25 C26 C31 0.3(7) . . . . ?
O3 C25 C26 C31 179.4(5) . . . . ?
C31 C26 C27 O1 176.1(5) . . . . ?
C25 C26 C27 O1 -1.9(8) . . . . ?
C31 C26 C27 C28 -1.4(8) . . . . ?
C25 C26 C27 C28 -179.4(5) . . . . ?
O1 C27 C28 C29 -176.2(7) . . . . ?
C26 C27 C28 C29 1.4(10) . . . . ?
C27 C28 C29 C30 -0.1(15) . . . . ?
C28 C29 C30 C31 -1.1(16) . . . . ?
C29 C30 C31 C26 1.1(13) . . . . ?
C27 C26 C31 C30 0.1(10) . . . . ?
C25 C26 C31 C30 178.2(7) . . . . ?
C23 C22 C21 C20 2.3(14) . . . . ?
C22 C21 C20 C19 -2.6(12) . . . . ?
C21 C20 C19 C24 1.3(9) . . . . ?
C21 C20 C19 C18 -176.7(6) . . . . ?
C17 N3 C18 C19 -58.6(7) . . . . ?
C13 N3 C18 C19 68.0(5) . . . . ?
C20 C19 C18 N3 93.4(6) . . . . ?
C24 C19 C18 N3 -84.6(6) . . . . ?
C13 N3 C17 C16 139.4(10) . . . . ?
C18 N3 C17 C16 -92.7(9) . . . . ?
N3 C17 C16 C15 -52.6(17) . . . . ?
C17 C16 C15 N4 29.9(15) . . . 2_656 ?
C15 N4 C14 C13 174.6(5) 2_656 . . . ?
C17 N3 C13 C14 -161.3(4) . . . . ?
C18 N3 C13 C14 69.6(5) . . . . ?
N4 C14 C13 N3 58.6(6) . . . . ?
C20 C19 C24 C23 0.2(7) . . . . ?
C18 C19 C24 C23 178.2(4) . . . . ?
C21 C22 C23 C24 -0.8(11) . . . . ?
C19 C24 C23 C22 -0.5(8) . . . . ?
